data_4346183
loop_
_publ_author_name
'Cherutoi, Jackson K.'
'Sandifer, Jace D.'
'Pokharel, Uttam R.'
'Fronczek, Frank R.'
'Pakhomova, Svetlana'
'Maverick, Andrew W.'

_publ_section_title
;
 Externally and Internally Functionalized Copper(II) \b-Diketonate
 Molecular Squares.
;
_journal_issue 16
_journal_name_full 'Inorganic chemistry'
_journal_page_first 7791
_journal_page_last 7802
_journal_paper_doi 10.1021/acs.inorgchem.5b00792
_journal_volume 54
_journal_year 2015
_chemical_formula_moiety 'C142 H212 Cu4 N2 O18, 10(C H Cl3)'
_chemical_formula_sum 'C152 H222 Cl30 Cu4 N2 O18'
_chemical_formula_weight 3682.98
_chemical_name_common
;
 tetrakis(m-phenylenebis(dihexanoylmethanato))-
 (mu-bis(4-pyridyl)ethane)bis(methanol)tetracopper
 chloroform solvate
;
_space_group_IT_number 2
_space_group_name_Hall '-P 1'
_space_group_name_H-M_alt 'P -1'
_symmetry_cell_setting triclinic
_symmetry_space_group_name_Hall '-P 1'
_symmetry_space_group_name_H-M 'P -1'
_atom_sites_solution_hydrogens geom
_atom_sites_solution_primary direct
_atom_sites_solution_secondary difmap
_audit_creation_method SHELXL-97
_cell_angle_alpha 63.868(2)
_cell_angle_beta 87.850(2)
_cell_angle_gamma 68.842(2)
_cell_formula_units_Z 1
_cell_length_a 15.0928(7)
_cell_length_b 18.3346(8)
_cell_length_c 19.5430(8)
_cell_measurement_reflns_used 9779
_cell_measurement_temperature 90.0(5)
_cell_measurement_theta_max 67.80
_cell_measurement_theta_min 3.38
_cell_volume 4480.0(4)
_computing_cell_refinement 'Bruker (2006) Apex-II '
_computing_data_collection 'Bruker (2006) Apex-II'
_computing_data_reduction 'Bruker (2006) Apex-II '
_computing_molecular_graphics 'ORTEP-3 for Windows (Farrugia, 1997)'
_computing_publication_material 'Bruker SHELXTL (Sheldrick, 2008)'
_computing_structure_refinement 'SHELXL-97 (Sheldrick, 2008)'
_computing_structure_solution 'SHELXS-97 (Sheldrick, 2008)'
_diffrn_ambient_temperature 90.0(5)
_diffrn_measured_fraction_theta_full 0.961
_diffrn_measured_fraction_theta_max 0.940
_diffrn_measurement_device_type 'Bruker Kappa APEX-II CCD'
_diffrn_measurement_method '\f and \w scans'
_diffrn_radiation_monochromator graphite
_diffrn_radiation_source 'fine-focus sealed tube'
_diffrn_radiation_type CuK\a
_diffrn_radiation_wavelength 1.54184
_diffrn_reflns_av_R_equivalents 0.0373
_diffrn_reflns_av_sigmaI/netI 0.0555
_diffrn_reflns_limit_h_max 18
_diffrn_reflns_limit_h_min -18
_diffrn_reflns_limit_k_max 21
_diffrn_reflns_limit_k_min -17
_diffrn_reflns_limit_l_max 23
_diffrn_reflns_limit_l_min -19
_diffrn_reflns_number 32739
_diffrn_reflns_theta_full 67.00
_diffrn_reflns_theta_max 68.41
_diffrn_reflns_theta_min 2.86
_exptl_absorpt_coefficient_mu 5.105
_exptl_absorpt_correction_T_max 0.4601
_exptl_absorpt_correction_T_min 0.2023
_exptl_absorpt_correction_type multi-scan
_exptl_absorpt_process_details 'SADABS (Sheldrick, 2002)'
_exptl_crystal_colour blue
_exptl_crystal_density_diffrn 1.365
_exptl_crystal_density_method 'not measured'
_exptl_crystal_description prism
_exptl_crystal_F_000 1918
_exptl_crystal_size_max 0.46
_exptl_crystal_size_mid 0.35
_exptl_crystal_size_min 0.18
_refine_diff_density_max 2.198
_refine_diff_density_min -0.965
_refine_diff_density_rms 0.107
_refine_ls_extinction_method none
_refine_ls_goodness_of_fit_ref 1.054
_refine_ls_hydrogen_treatment constr
_refine_ls_matrix_type full
_refine_ls_number_parameters 996
_refine_ls_number_reflns 15469
_refine_ls_number_restraints 81
_refine_ls_restrained_S_all 1.090
_refine_ls_R_factor_all 0.0937
_refine_ls_R_factor_gt 0.0837
_refine_ls_shift/su_max 0.001
_refine_ls_shift/su_mean 0.000
_refine_ls_structure_factor_coef Fsqd
_refine_ls_weighting_details 'calc w=1/[\s^2^(Fo^2^)+(0.1123P)^2^+15.6681P] where P=(Fo^2^+2Fc^2^)/3'
_refine_ls_weighting_scheme calc
_refine_ls_wR_factor_gt 0.2220
_refine_ls_wR_factor_ref 0.2339
_reflns_number_gt 13313
_reflns_number_total 15469
_reflns_threshold_expression I>2\s(I)
_cod_data_source_file ic5b00792_si_002.cif
_cod_data_source_block cpd24_JCheru19
_cod_depositor_comments
;
The following automatic conversions were performed:

data item '_symmetry_cell_setting' value 'Triclinic' was changed to
'triclinic' in accordance with the
/home/saulius/struct/COD-crude-data/automatic-downloads/DataCite-retrospective/ACS/depositions/lib/dictionaries/cif_core.dic
dictionary named 'cif_core.dic' version 2.4.2 last updated on
2011-04-26.

Automatic conversion script
Id: cif_fix_values 6909 2019-04-08 15:41:33Z antanas 
;
_cod_original_cell_volume 4480.0(3)
_cod_original_sg_symbol_Hall '-P 1 '
_cod_original_sg_symbol_H-M 'P -1   '
_cod_database_code 4346183

loop_
_symmetry_equiv_pos_as_xyz
'x, y, z'
'-x, -y, -z'

loop_
_atom_site_label
_atom_site_type_symbol
_atom_site_fract_x
_atom_site_fract_y
_atom_site_fract_z
_atom_site_U_iso_or_equiv
_atom_site_adp_type
_atom_site_occupancy
_atom_site_symmetry_multiplicity
_atom_site_calc_flag
_atom_site_refinement_flags
_atom_site_disorder_assembly
_atom_site_disorder_group
Cu1 Cu 0.55387(4) 0.53384(4) 0.10324(3) 0.02735(18) Uani 1 1 d . . .
Cu2 Cu 0.83935(5) 0.07546(4) 0.66628(3) 0.02941(18) Uani 1 1 d . . .
O1 O 0.6890(2) 0.4821(2) 0.13766(18) 0.0328(7) Uani 1 1 d . . .
O2 O 0.5499(2) 0.4200(2) 0.13590(19) 0.0370(7) Uani 1 1 d . . .
O3 O 0.5587(2) 0.6399(2) 0.0953(2) 0.0384(8) Uani 1 1 d . . .
O4 O 0.4163(2) 0.5824(2) 0.08610(17) 0.0331(7) Uani 1 1 d . . .
O5 O 0.9228(2) 0.1114(2) 0.59241(17) 0.0315(7) Uani 1 1 d . . .
O6 O 0.7783(2) 0.0495(2) 0.60045(17) 0.0341(7) Uani 1 1 d . . .
O7 O 0.9164(2) 0.0776(2) 0.74101(18) 0.0388(8) Uani 1 1 d . . .
O8 O 0.7661(2) 0.0254(2) 0.74364(17) 0.0349(7) Uani 1 1 d . . .
O9 O 0.5671(2) 0.5690(2) -0.02217(18) 0.0397(8) Uani 1 1 d . . .
H9O H 0.5263 0.5742 -0.0538 0.060 Uiso 1 1 d R . .
N1 N 0.7288(3) 0.2152(3) 0.6234(2) 0.0402(10) Uani 1 1 d . . .
C1 C 0.7724(3) 0.2428(3) 0.2685(2) 0.0277(9) Uani 1 1 d . . .
C2 C 0.7760(3) 0.2212(3) 0.3466(2) 0.0278(9) Uani 1 1 d . . .
H2 H 0.7349 0.2627 0.3620 0.033 Uiso 1 1 calc R . .
C3 C 0.8391(3) 0.1395(3) 0.4024(2) 0.0299(9) Uani 1 1 d . . .
C4 C 0.8994(3) 0.0802(3) 0.3788(3) 0.0355(10) Uani 1 1 d . . .
H4 H 0.9434 0.0247 0.4161 0.043 Uiso 1 1 calc R . .
C5 C 0.8965(4) 0.1009(3) 0.3017(3) 0.0387(11) Uani 1 1 d . . .
H5 H 0.9381 0.0597 0.2861 0.046 Uiso 1 1 calc R . .
C6 C 0.8325(4) 0.1819(3) 0.2469(3) 0.0343(10) Uani 1 1 d . . .
H6 H 0.8300 0.1956 0.1940 0.041 Uiso 1 1 calc R . .
C7 C 0.7401(3) 0.4012(3) 0.1825(2) 0.0292(9) Uani 1 1 d . . .
C8 C 0.7061(3) 0.3329(3) 0.2095(2) 0.0293(9) Uani 1 1 d . . .
C9 C 0.6136(4) 0.3458(3) 0.1853(3) 0.0412(11) Uani 1 1 d . . .
C10 C 0.9099(3) 0.1301(3) 0.5210(2) 0.0297(9) Uani 1 1 d . . .
C11 C 0.8423(3) 0.1158(3) 0.4869(2) 0.0297(9) Uani 1 1 d . . .
C12 C 0.7825(3) 0.0729(3) 0.5290(3) 0.0316(9) Uani 1 1 d . . .
C13 C 0.4891(4) 0.7133(3) 0.0771(3) 0.0401(11) Uani 1 1 d . . .
C14 C 0.3908(3) 0.7277(3) 0.0637(3) 0.0366(11) Uani 1 1 d . . .
C15 C 0.3613(3) 0.6612(3) 0.0707(2) 0.0350(10) Uani 1 1 d . . .
C16 C 0.8427(3) 0.3826(3) 0.2050(3) 0.0434(12) Uani 1 1 d . . .
H16A H 0.8827 0.3221 0.2140 0.052 Uiso 1 1 calc R . .
H16B H 0.8482 0.3849 0.2543 0.052 Uiso 1 1 calc R . .
C17 C 0.8828(4) 0.4447(4) 0.1470(4) 0.0543(15) Uani 1 1 d . . .
H17A H 0.8769 0.4428 0.0975 0.065 Uiso 1 1 calc R . .
H17B H 0.8432 0.5052 0.1382 0.065 Uiso 1 1 calc R . .
C18 C 0.9852(4) 0.4255(4) 0.1694(4) 0.0514(14) Uani 1 1 d . . .
H18A H 0.9897 0.4319 0.2168 0.062 Uiso 1 1 calc R . .
H18B H 1.0235 0.3633 0.1825 0.062 Uiso 1 1 calc R . .
C19 C 1.0296(6) 0.4802(8) 0.1119(7) 0.126(5) Uani 1 1 d . . .
H19A H 0.9879 0.5428 0.0949 0.151 Uiso 1 1 calc R . .
H19B H 1.0312 0.4693 0.0665 0.151 Uiso 1 1 calc R . .
C20 C 1.1301(5) 0.4664(6) 0.1377(6) 0.094(3) Uani 1 1 d . . .
H20A H 1.1527 0.5059 0.0952 0.141 Uiso 1 1 calc R . .
H20B H 1.1730 0.4053 0.1532 0.141 Uiso 1 1 calc R . .
H20C H 1.1296 0.4790 0.1816 0.141 Uiso 1 1 calc R . .
C21 C 0.5743(4) 0.2715(4) 0.2219(4) 0.0550(14) Uani 1 1 d . . .
H21A H 0.6074 0.2305 0.2753 0.066 Uiso 1 1 calc R . .
H21B H 0.5048 0.2973 0.2239 0.066 Uiso 1 1 calc R . .
C22 C 0.5902(5) 0.2226(4) 0.1755(4) 0.0582(15) Uani 1 1 d . . .
H22A H 0.6599 0.1940 0.1760 0.070 Uiso 1 1 calc R . .
H22B H 0.5602 0.2642 0.1214 0.070 Uiso 1 1 calc R . .
C23 C 0.5460(7) 0.1527(6) 0.2095(6) 0.085(2) Uani 1 1 d . . .
H23A H 0.4760 0.1841 0.1919 0.102 Uiso 1 1 calc R . .
H23B H 0.5699 0.1143 0.1842 0.102 Uiso 1 1 calc R . .
C24 C 0.5573(9) 0.0974(7) 0.2874(6) 0.106(3) Uani 1 1 d . . .
H24A H 0.5320 0.1334 0.3147 0.128 Uiso 1 1 calc R . .
H24B H 0.6267 0.0629 0.3069 0.128 Uiso 1 1 calc R . .
C25 C 0.5041(12) 0.0316(8) 0.3066(6) 0.138(6) Uani 1 1 d . . .
H25A H 0.5145 -0.0059 0.3624 0.207 Uiso 1 1 calc R . .
H25B H 0.5298 -0.0052 0.2807 0.207 Uiso 1 1 calc R . .
H25C H 0.4352 0.0652 0.2885 0.207 Uiso 1 1 calc R . .
C26 C 0.3167(4) 0.8164(3) 0.0482(3) 0.0396(11) Uani 1 1 d . . .
C27 C 0.2878(3) 0.8339(3) 0.1099(3) 0.0361(10) Uani 1 1 d . . .
H27 H 0.3142 0.7887 0.1609 0.043 Uiso 1 1 calc R . .
C28 C 0.2216(4) 0.9153(3) 0.0992(3) 0.0397(11) Uani 1 1 d . . .
C29 C 0.1841(4) 0.9813(4) 0.0238(3) 0.0516(15) Uani 1 1 d . . .
H29 H 0.1395 1.0378 0.0148 0.062 Uiso 1 1 calc R . .
C30 C 0.2117(5) 0.9644(4) -0.0375(3) 0.0541(16) Uani 1 1 d . . .
H30 H 0.1847 1.0093 -0.0885 0.065 Uiso 1 1 calc R . .
C31 C 0.2779(4) 0.8835(4) -0.0260(3) 0.0501(14) Uani 1 1 d . . .
H31 H 0.2970 0.8735 -0.0691 0.060 Uiso 1 1 calc R . .
C32 C 0.9747(3) 0.1725(3) 0.4735(3) 0.0385(11) Uani 1 1 d . A .
H32A H 0.9794 0.1648 0.4263 0.046 Uiso 1 1 calc R . .
H32B H 1.0399 0.1427 0.5033 0.046 Uiso 1 1 calc R . .
C33 C 0.9382(5) 0.2696(4) 0.4513(4) 0.0591(16) Uani 1 1 d D . .
H33A H 0.8696 0.2948 0.4296 0.071 Uiso 0.551(16) 1 calc PR A 1
H33B H 0.9400 0.2739 0.4999 0.071 Uiso 0.551(16) 1 calc PR A 1
H33C H 0.9263 0.2799 0.4971 0.071 Uiso 0.449(16) 1 d PR A 2
H33D H 0.8785 0.3031 0.4138 0.071 Uiso 0.449(16) 1 d PR A 2
C34A C 0.9822(9) 0.3305(9) 0.3969(7) 0.049(3) Uani 0.551(16) 1 d PD A 1
H34A H 0.9405 0.3924 0.3824 0.058 Uiso 0.551(16) 1 calc PR A 1
H34B H 0.9904 0.3232 0.3495 0.058 Uiso 0.551(16) 1 calc PR A 1
C35A C 1.0788(7) 0.3067(8) 0.4384(6) 0.051(3) Uani 0.551(16) 1 d PD A 1
H35A H 1.1189 0.2440 0.4543 0.061 Uiso 0.551(16) 1 calc PR A 1
H35B H 1.0696 0.3147 0.4855 0.061 Uiso 0.551(16) 1 calc PR A 1
C36A C 1.1302(12) 0.3641(12) 0.3866(10) 0.063(4) Uani 0.551(16) 1 d PD A 1
H36A H 1.1936 0.3460 0.4137 0.095 Uiso 0.551(16) 1 calc PR A 1
H36B H 1.0923 0.4258 0.3733 0.095 Uiso 0.551(16) 1 calc PR A 1
H36C H 1.1378 0.3574 0.3394 0.095 Uiso 0.551(16) 1 calc PR A 1
C34B C 1.0245(12) 0.2952(9) 0.4139(9) 0.044(4) Uani 0.449(16) 1 d PD A 2
H34C H 1.0851 0.2525 0.4492 0.053 Uiso 0.449(16) 1 calc PR A 2
H34D H 1.0296 0.2904 0.3652 0.053 Uiso 0.449(16) 1 calc PR A 2
C35B C 1.0132(10) 0.3875(8) 0.3971(9) 0.055(4) Uani 0.449(16) 1 d PD A 2
H35C H 1.0035 0.3932 0.4452 0.066 Uiso 0.449(16) 1 calc PR A 2
H35D H 0.9546 0.4301 0.3593 0.066 Uiso 0.449(16) 1 calc PR A 2
C36B C 1.0979(13) 0.4124(15) 0.3657(12) 0.062(5) Uani 0.449(16) 1 d PD A 2
H36D H 1.0858 0.4718 0.3584 0.093 Uiso 0.449(16) 1 calc PR A 2
H36E H 1.1055 0.4110 0.3163 0.093 Uiso 0.449(16) 1 calc PR A 2
H36F H 1.1566 0.3705 0.4024 0.093 Uiso 0.449(16) 1 calc PR A 2
C37 C 0.7190(4) 0.0493(4) 0.4920(3) 0.0396(11) Uani 1 1 d . . .
H37A H 0.7464 -0.0151 0.5105 0.048 Uiso 1 1 calc R . .
H37B H 0.7186 0.0778 0.4356 0.048 Uiso 1 1 calc R . .
C38 C 0.6153(4) 0.0770(4) 0.5089(3) 0.0508(13) Uani 1 1 d . . .
H38A H 0.5805 0.0511 0.4903 0.061 Uiso 1 1 calc R . .
H38B H 0.6159 0.0531 0.5654 0.061 Uiso 1 1 calc R . .
C39 C 0.5629(4) 0.1740(4) 0.4722(3) 0.0531(14) Uani 1 1 d . . .
H39A H 0.5543 0.1965 0.4156 0.064 Uiso 1 1 calc R . .
H39B H 0.6029 0.2003 0.4846 0.064 Uiso 1 1 calc R . .
C40 C 0.4640(5) 0.2048(5) 0.4970(5) 0.0672(18) Uani 1 1 d . . .
H40A H 0.4724 0.1814 0.5537 0.081 Uiso 1 1 calc R . .
H40B H 0.4375 0.2698 0.4740 0.081 Uiso 1 1 calc R . .
C41 C 0.3933(5) 0.1769(6) 0.4745(6) 0.092(3) Uani 1 1 d . . .
H41A H 0.3322 0.1988 0.4921 0.138 Uiso 1 1 calc R . .
H41B H 0.4180 0.1126 0.4981 0.138 Uiso 1 1 calc R . .
H41C H 0.3831 0.2011 0.4183 0.138 Uiso 1 1 calc R . .
C42 C 0.5204(5) 0.7849(4) 0.0722(4) 0.0561(15) Uani 1 1 d . . .
H42A H 0.4690 0.8259 0.0860 0.067 Uiso 1 1 calc R . .
H42B H 0.5785 0.7579 0.1104 0.067 Uiso 1 1 calc R . .
C43 C 0.5421(5) 0.8366(4) -0.0066(4) 0.0608(16) Uani 1 1 d . . .
H43A H 0.5615 0.8822 -0.0055 0.073 Uiso 1 1 calc R . .
H43B H 0.4826 0.8671 -0.0440 0.073 Uiso 1 1 calc R . .
C44 C 0.6212(6) 0.7808(5) -0.0351(4) 0.0670(18) Uani 1 1 d . . .
H44A H 0.5981 0.7390 -0.0400 0.080 Uiso 1 1 calc R . .
H44B H 0.6274 0.8208 -0.0877 0.080 Uiso 1 1 calc R . .
C45 C 0.7202(8) 0.7287(6) 0.0102(5) 0.090(3) Uani 1 1 d . . .
H45A H 0.7162 0.6845 0.0615 0.109 Uiso 1 1 calc R . .
H45B H 0.7609 0.6964 -0.0163 0.109 Uiso 1 1 calc R . .
C46 C 0.7674(11) 0.7805(8) 0.0211(6) 0.130(5) Uani 1 1 d . . .
H46A H 0.8313 0.7414 0.0511 0.196 Uiso 1 1 calc R . .
H46B H 0.7290 0.8115 0.0488 0.196 Uiso 1 1 calc R . .
H46C H 0.7736 0.8235 -0.0292 0.196 Uiso 1 1 calc R . .
C47 C 0.2562(4) 0.6791(4) 0.0578(3) 0.0436(12) Uani 1 1 d . . .
H47A H 0.2174 0.7318 0.0640 0.052 Uiso 1 1 calc R . .
H47B H 0.2428 0.6285 0.0966 0.052 Uiso 1 1 calc R . .
C48 C 0.2286(4) 0.6941(4) -0.0235(3) 0.0521(14) Uani 1 1 d . B .
H48A H 0.2368 0.7481 -0.0615 0.063 Uiso 1 1 calc R . .
H48B H 0.2735 0.6442 -0.0310 0.063 Uiso 1 1 calc R . .
C49 C 0.1286(5) 0.7031(5) -0.0397(5) 0.085(3) Uani 1 1 d D . .
H49A H 0.1124 0.6588 0.0048 0.102 Uiso 0.465(18) 1 calc PR B 1
H49B H 0.1208 0.6951 -0.0856 0.102 Uiso 0.465(18) 1 calc PR B 1
H49C H 0.1203 0.7165 -0.0945 0.102 Uiso 0.535(18) 1 d PR B 2
H49D H 0.1295 0.6430 -0.0098 0.102 Uiso 0.535(18) 1 d PR B 2
C50A C 0.0608(8) 0.8008(9) -0.0546(9) 0.053(4) Uani 0.465(18) 1 d PDU B 1
H50A H 0.0676 0.8074 -0.0077 0.063 Uiso 0.465(18) 1 calc PR B 1
H50B H 0.0803 0.8443 -0.0971 0.063 Uiso 0.465(18) 1 calc PR B 1
C51A C -0.0432(9) 0.8175(11) -0.0754(10) 0.068(5) Uani 0.465(18) 1 d PD B 1
H51A H -0.0846 0.8768 -0.0838 0.102 Uiso 0.465(18) 1 calc PR B 1
H51B H -0.0621 0.7741 -0.0334 0.102 Uiso 0.465(18) 1 calc PR B 1
H51C H -0.0500 0.8124 -0.1227 0.102 Uiso 0.465(18) 1 calc PR B 1
C50B C 0.0383(11) 0.7584(11) -0.0300(10) 0.090(6) Uiso 0.535(18) 1 d PD B 2
H50C H 0.0394 0.7513 0.0232 0.108 Uiso 0.535(18) 1 calc PR B 2
H50D H -0.0152 0.7449 -0.0420 0.108 Uiso 0.535(18) 1 calc PR B 2
C51B C 0.0289(13) 0.8512(11) -0.0878(11) 0.101(7) Uani 0.535(18) 1 d PD B 2
H51D H -0.0280 0.8944 -0.0819 0.151 Uiso 0.535(18) 1 calc PR B 2
H51E H 0.0226 0.8582 -0.1402 0.151 Uiso 0.535(18) 1 calc PR B 2
H51F H 0.0862 0.8607 -0.0782 0.151 Uiso 0.535(18) 1 calc PR B 2
C52 C 0.8874(4) 0.0827(3) 0.8017(3) 0.0391(11) Uani 1 1 d . . .
C53 C 0.8066(4) 0.0687(3) 0.8324(3) 0.0370(11) Uani 1 1 d . . .
C54 C 0.7530(4) 0.0376(3) 0.8037(3) 0.0351(10) Uani 1 1 d . . .
C55 C 0.9502(4) 0.1057(4) 0.8403(3) 0.0494(13) Uani 1 1 d . . .
H55A H 1.0180 0.0777 0.8353 0.059 Uiso 1 1 calc R . .
H55B H 0.9445 0.0824 0.8959 0.059 Uiso 1 1 calc R . .
C56 C 0.9216(5) 0.2045(5) 0.8047(4) 0.0590(16) Uani 1 1 d . . .
H56A H 0.9170 0.2289 0.7480 0.071 Uiso 1 1 calc R . .
H56B H 0.8574 0.2313 0.8170 0.071 Uiso 1 1 calc R . .
C57 C 0.9929(6) 0.2291(6) 0.8337(6) 0.080(2) Uani 1 1 d . . .
H57A H 1.0586 0.1961 0.8279 0.096 Uiso 1 1 calc R . .
H57B H 0.9909 0.2124 0.8891 0.096 Uiso 1 1 calc R . .
C58 C 0.9683(7) 0.3333(8) 0.7863(11) 0.162(7) Uani 1 1 d . . .
H58A H 0.9647 0.3502 0.7306 0.195 Uiso 1 1 calc R . .
H58B H 0.9045 0.3656 0.7955 0.195 Uiso 1 1 calc R . .
C59 C 1.0365(11) 0.3589(12) 0.8068(12) 0.174(7) Uani 1 1 d . . .
H59A H 1.0177 0.4226 0.7763 0.261 Uiso 1 1 calc R . .
H59B H 1.0997 0.3284 0.7965 0.261 Uiso 1 1 calc R . .
H59C H 1.0395 0.3434 0.8617 0.261 Uiso 1 1 calc R . .
C60 C 0.6706(4) 0.0155(3) 0.8417(3) 0.0441(12) Uani 1 1 d . . .
H60A H 0.6757 0.0088 0.8947 0.053 Uiso 1 1 calc R . .
H60B H 0.6749 -0.0412 0.8453 0.053 Uiso 1 1 calc R . .
C61 C 0.5733(4) 0.0874(4) 0.7963(4) 0.0488(13) Uani 1 1 d . . .
H61A H 0.5705 0.1441 0.7919 0.059 Uiso 1 1 calc R . .
H61B H 0.5689 0.0933 0.7435 0.059 Uiso 1 1 calc R . .
C62 C 0.4880(5) 0.0703(5) 0.8315(5) 0.0656(18) Uani 1 1 d . . .
H62A H 0.4910 0.0664 0.8836 0.079 Uiso 1 1 calc R . .
H62B H 0.4914 0.0129 0.8373 0.079 Uiso 1 1 calc R . .
C63 C 0.3920(5) 0.1418(6) 0.7837(7) 0.093(3) Uani 1 1 d . . .
H63A H 0.3895 0.1995 0.7764 0.111 Uiso 1 1 calc R . .
H63B H 0.3879 0.1443 0.7322 0.111 Uiso 1 1 calc R . .
C64 C 0.3076(8) 0.1262(11) 0.8202(10) 0.156(7) Uani 1 1 d . . .
H64A H 0.2482 0.1737 0.7874 0.234 Uiso 1 1 calc R . .
H64B H 0.3104 0.1249 0.8708 0.234 Uiso 1 1 calc R . .
H64C H 0.3087 0.0698 0.8265 0.234 Uiso 1 1 calc R . .
C65 C 0.6364(4) 0.2311(4) 0.6122(3) 0.0445(12) Uani 1 1 d . . .
H65 H 0.6185 0.1830 0.6227 0.053 Uiso 1 1 calc R . .
C66 C 0.5641(5) 0.3143(4) 0.5859(3) 0.0556(16) Uani 1 1 d . . .
H66 H 0.4987 0.3225 0.5783 0.067 Uiso 1 1 calc R . .
C67 C 0.5889(5) 0.3846(4) 0.5710(3) 0.0596(18) Uani 1 1 d . . .
C68 C 0.6863(6) 0.3683(4) 0.5813(3) 0.0606(17) Uani 1 1 d . . .
H68 H 0.7066 0.4153 0.5700 0.073 Uiso 1 1 calc R . .
C69 C 0.7534(5) 0.2829(4) 0.6080(3) 0.0498(13) Uani 1 1 d . . .
H69 H 0.8195 0.2725 0.6156 0.060 Uiso 1 1 calc R . .
C70 C 0.5137(6) 0.4774(4) 0.5419(4) 0.074(2) Uani 1 1 d . . .
H70A H 0.4558 0.4747 0.5669 0.089 Uiso 1 1 calc R . .
H70B H 0.5390 0.5119 0.5570 0.089 Uiso 1 1 calc R . .
C71 C 0.6533(3) 0.5653(4) -0.0534(3) 0.0384(11) Uani 1 1 d . . .
H71A H 0.6415 0.5834 -0.1085 0.058 Uiso 1 1 calc R . .
H71B H 0.7012 0.5049 -0.0273 0.058 Uiso 1 1 calc R . .
H71C H 0.6770 0.6049 -0.0460 0.058 Uiso 1 1 calc R . .
C1S C 0.6674(4) 0.5657(4) 0.2619(4) 0.0545(15) Uani 1 1 d . . .
H1S H 0.6548 0.5581 0.2160 0.065 Uiso 1 1 calc R . .
C2S C 0.1270(4) 0.0980(5) 0.6688(3) 0.0535(15) Uani 1 1 d . . .
H2S H 0.0724 0.0866 0.6542 0.064 Uiso 1 1 calc R . .
C3S C 0.1998(4) 0.1425(4) 0.2777(3) 0.0492(13) Uani 1 1 d . . .
H3S H 0.2386 0.0786 0.2950 0.059 Uiso 1 1 calc R . .
C4S C 0.3924(4) 0.4708(4) 0.2600(3) 0.0474(13) Uani 1 1 d . . .
H4S H 0.4008 0.4878 0.2048 0.057 Uiso 1 1 calc R . .
Cl1 Cl 0.56057(11) 0.63647(10) 0.27456(9) 0.0605(4) Uani 1 1 d . . .
Cl2 Cl 0.75590(13) 0.60877(13) 0.24777(10) 0.0727(5) Uani 1 1 d . . .
Cl3 Cl 0.70823(13) 0.46129(11) 0.34521(12) 0.0753(5) Uani 1 1 d . . .
Cl4 Cl 0.18021(13) 0.01585(14) 0.76437(10) 0.0753(5) Uani 1 1 d . . .
Cl5 Cl 0.20988(11) 0.08987(15) 0.60480(10) 0.0755(5) Uani 1 1 d . . .
Cl6 Cl 0.08129(15) 0.20092(13) 0.66300(12) 0.0769(5) Uani 1 1 d . . .
Cl7 Cl 0.07843(12) 0.15736(11) 0.28306(10) 0.0673(4) Uani 1 1 d . . .
Cl8 Cl 0.21761(16) 0.20229(12) 0.18353(11) 0.0789(6) Uani 1 1 d . . .
Cl9 Cl 0.2400(2) 0.17467(15) 0.33955(13) 0.0909(6) Uani 1 1 d . . .
Cl10 Cl 0.50578(12) 0.41945(14) 0.31344(12) 0.0771(5) Uani 1 1 d . . .
Cl11 Cl 0.33124(15) 0.56832(13) 0.26769(10) 0.0776(5) Uani 1 1 d . . .
Cl12 Cl 0.32924(17) 0.40354(19) 0.28611(16) 0.1014(8) Uani 1 1 d . . .
C5S C 0.2068(11) 0.4360(10) 0.5328(11) 0.124(5) Uiso 0.383(6) 1 d PD C 1
H5S H 0.2269 0.4553 0.5681 0.148 Uiso 0.383(6) 1 calc PR C 1
Cl13 Cl 0.1114(5) 0.5226(6) 0.4634(4) 0.101(2) Uani 0.383(6) 1 d PD C 1
Cl14 Cl 0.1864(8) 0.3410(6) 0.5855(4) 0.138(5) Uani 0.383(6) 1 d PD C 1
Cl15 Cl 0.2956(3) 0.4156(3) 0.4778(3) 0.0664(16) Uani 0.383(6) 1 d PD C 1
C6S C 0.1791(9) 0.4504(9) 0.5560(10) 0.124(5) Uiso 0.617(6) 1 d PD C 2
H6S H 0.1980 0.4672 0.5937 0.148 Uiso 0.617(6) 1 calc PR C 2
Cl16 Cl 0.2834(4) 0.3844(5) 0.5444(4) 0.146(3) Uani 0.617(6) 1 d PD C 2
Cl17 Cl 0.1039(4) 0.4024(4) 0.5971(4) 0.152(3) Uani 0.617(6) 1 d PD C 2
Cl18 Cl 0.1258(5) 0.5428(6) 0.4801(8) 0.253(7) Uani 0.617(6) 1 d PD C 2

loop_
_atom_site_aniso_label
_atom_site_aniso_U_11
_atom_site_aniso_U_22
_atom_site_aniso_U_33
_atom_site_aniso_U_23
_atom_site_aniso_U_13
_atom_site_aniso_U_12
Cu1 0.0255(3) 0.0259(3) 0.0242(3) -0.0105(3) 0.0023(2) -0.0041(3)
Cu2 0.0307(3) 0.0285(3) 0.0210(3) -0.0115(3) 0.0029(2) -0.0026(3)
O1 0.0264(15) 0.0259(15) 0.0377(17) -0.0101(13) 0.0000(13) -0.0063(12)
O2 0.0393(18) 0.0273(16) 0.0337(17) -0.0071(13) -0.0104(14) -0.0087(14)
O3 0.0314(17) 0.0286(16) 0.050(2) -0.0193(15) 0.0052(14) -0.0045(14)
O4 0.0289(16) 0.0346(17) 0.0286(15) -0.0148(13) 0.0031(12) -0.0041(13)
O5 0.0293(15) 0.0328(16) 0.0238(15) -0.0113(13) 0.0012(12) -0.0047(13)
O6 0.0374(17) 0.0383(17) 0.0244(15) -0.0137(13) 0.0070(13) -0.0130(14)
O7 0.0370(17) 0.0463(19) 0.0277(16) -0.0214(15) 0.0023(13) -0.0047(15)
O8 0.0428(18) 0.0308(16) 0.0241(15) -0.0119(13) 0.0074(13) -0.0078(14)
O9 0.0282(16) 0.061(2) 0.0263(16) -0.0193(15) 0.0044(13) -0.0145(15)
N1 0.048(2) 0.028(2) 0.030(2) -0.0108(16) 0.0048(17) -0.0017(18)
C1 0.029(2) 0.027(2) 0.023(2) -0.0092(17) 0.0005(16) -0.0086(17)
C2 0.025(2) 0.027(2) 0.026(2) -0.0124(18) 0.0027(16) -0.0044(17)
C3 0.027(2) 0.030(2) 0.023(2) -0.0093(18) 0.0019(16) -0.0054(17)
C4 0.035(2) 0.028(2) 0.026(2) -0.0079(18) 0.0015(18) 0.0005(19)
C5 0.046(3) 0.031(2) 0.029(2) -0.015(2) 0.008(2) -0.003(2)
C6 0.044(3) 0.032(2) 0.021(2) -0.0125(18) 0.0045(18) -0.007(2)
C7 0.028(2) 0.029(2) 0.027(2) -0.0130(18) 0.0024(17) -0.0062(18)
C8 0.034(2) 0.029(2) 0.0189(19) -0.0092(17) 0.0014(17) -0.0075(18)
C9 0.040(3) 0.032(2) 0.041(3) -0.010(2) -0.009(2) -0.010(2)
C10 0.028(2) 0.027(2) 0.023(2) -0.0092(17) 0.0033(16) -0.0015(17)
C11 0.028(2) 0.027(2) 0.023(2) -0.0098(17) 0.0009(16) 0.0003(17)
C12 0.032(2) 0.032(2) 0.027(2) -0.0149(18) 0.0059(17) -0.0058(18)
C13 0.046(3) 0.030(2) 0.036(3) -0.015(2) 0.010(2) -0.005(2)
C14 0.037(2) 0.035(2) 0.026(2) -0.0158(19) 0.0042(18) 0.001(2)
C15 0.033(2) 0.041(3) 0.021(2) -0.0153(19) 0.0032(17) -0.002(2)
C16 0.028(2) 0.031(2) 0.054(3) -0.007(2) -0.002(2) -0.008(2)
C17 0.040(3) 0.067(4) 0.049(3) -0.018(3) 0.014(2) -0.025(3)
C18 0.033(3) 0.044(3) 0.063(4) -0.016(3) 0.009(2) -0.011(2)
C19 0.051(5) 0.124(8) 0.134(9) 0.005(7) 0.025(5) -0.044(5)
C20 0.042(4) 0.076(5) 0.132(8) -0.018(5) 0.022(4) -0.028(4)
C21 0.048(3) 0.056(3) 0.051(3) -0.022(3) -0.006(3) -0.011(3)
C22 0.055(4) 0.063(4) 0.046(3) -0.023(3) 0.006(3) -0.014(3)
C23 0.103(6) 0.069(5) 0.105(7) -0.044(5) 0.029(5) -0.052(5)
C24 0.153(10) 0.087(6) 0.094(7) -0.036(5) -0.004(6) -0.066(7)
C25 0.285(18) 0.107(8) 0.096(7) -0.060(6) 0.083(9) -0.141(11)
C26 0.040(3) 0.034(2) 0.026(2) -0.013(2) 0.0023(19) 0.004(2)
C27 0.038(2) 0.034(2) 0.023(2) -0.0132(19) 0.0008(18) 0.001(2)
C28 0.040(3) 0.040(3) 0.026(2) -0.018(2) 0.0009(19) 0.004(2)
C29 0.057(3) 0.038(3) 0.030(3) -0.015(2) -0.002(2) 0.014(2)
C30 0.065(4) 0.040(3) 0.020(2) -0.009(2) -0.004(2) 0.013(3)
C31 0.059(3) 0.044(3) 0.025(2) -0.018(2) 0.004(2) 0.007(2)
C32 0.031(2) 0.046(3) 0.030(2) -0.012(2) 0.0024(19) -0.013(2)
C33 0.086(5) 0.053(3) 0.045(3) -0.018(3) 0.018(3) -0.039(3)
C34A 0.060(8) 0.030(7) 0.038(7) -0.001(5) 0.001(6) -0.015(6)
C35A 0.048(6) 0.061(7) 0.044(6) -0.021(5) 0.010(5) -0.026(5)
C36A 0.056(8) 0.077(11) 0.078(11) -0.041(10) 0.021(8) -0.043(8)
C34B 0.074(12) 0.022(7) 0.026(7) -0.003(6) 0.009(8) -0.018(7)
C35B 0.063(9) 0.051(8) 0.060(8) -0.031(7) 0.024(7) -0.027(7)
C36B 0.062(11) 0.075(13) 0.060(11) -0.027(11) 0.018(9) -0.042(10)
C37 0.046(3) 0.048(3) 0.030(2) -0.019(2) 0.009(2) -0.021(2)
C38 0.048(3) 0.064(4) 0.044(3) -0.027(3) 0.007(2) -0.023(3)
C39 0.053(3) 0.059(4) 0.047(3) -0.018(3) 0.007(3) -0.029(3)
C40 0.045(3) 0.066(4) 0.076(5) -0.024(4) 0.008(3) -0.017(3)
C41 0.042(4) 0.088(6) 0.142(8) -0.052(6) 0.005(4) -0.022(4)
C42 0.054(3) 0.037(3) 0.073(4) -0.027(3) 0.013(3) -0.011(3)
C43 0.072(4) 0.044(3) 0.049(3) -0.014(3) -0.006(3) -0.011(3)
C44 0.095(5) 0.054(4) 0.062(4) -0.028(3) 0.032(4) -0.039(4)
C45 0.128(8) 0.068(5) 0.057(4) -0.008(4) 0.016(5) -0.044(5)
C46 0.176(13) 0.106(8) 0.070(6) -0.023(6) -0.014(7) -0.031(8)
C47 0.035(3) 0.048(3) 0.038(3) -0.022(2) 0.002(2) -0.002(2)
C48 0.058(3) 0.045(3) 0.040(3) -0.013(2) -0.011(3) -0.012(3)
C49 0.063(4) 0.088(6) 0.062(4) 0.004(4) -0.024(4) -0.030(4)
C50A 0.041(7) 0.049(7) 0.064(7) -0.024(6) -0.010(5) -0.013(5)
C51A 0.036(8) 0.075(10) 0.078(10) -0.036(8) -0.012(6) -0.002(7)
C51B 0.066(11) 0.102(14) 0.109(15) -0.067(12) 0.025(10) 0.016(10)
C52 0.038(3) 0.040(3) 0.030(2) -0.018(2) 0.000(2) -0.001(2)
C53 0.040(3) 0.033(2) 0.022(2) -0.0125(19) 0.0005(18) 0.0039(19)
C54 0.042(3) 0.025(2) 0.023(2) -0.0102(18) 0.0064(18) 0.0016(19)
C55 0.046(3) 0.070(4) 0.038(3) -0.034(3) 0.006(2) -0.017(3)
C56 0.052(3) 0.080(4) 0.067(4) -0.052(4) 0.025(3) -0.027(3)
C57 0.066(4) 0.113(6) 0.113(6) -0.086(6) 0.043(4) -0.049(5)
C58 0.061(5) 0.145(10) 0.37(2) -0.202(14) 0.032(9) -0.034(6)
C59 0.139(12) 0.207(17) 0.26(2) -0.169(17) 0.027(13) -0.078(12)
C60 0.059(3) 0.036(3) 0.033(2) -0.017(2) 0.015(2) -0.013(2)
C61 0.048(3) 0.043(3) 0.062(3) -0.030(3) 0.014(3) -0.017(2)
C62 0.065(4) 0.074(4) 0.098(5) -0.064(4) 0.040(4) -0.041(4)
C63 0.047(4) 0.079(5) 0.182(10) -0.084(6) 0.018(5) -0.026(4)
C64 0.078(7) 0.224(16) 0.29(2) -0.199(16) 0.077(10) -0.091(9)
C65 0.041(3) 0.038(3) 0.037(3) -0.015(2) 0.001(2) 0.002(2)
C66 0.055(3) 0.042(3) 0.041(3) -0.018(2) -0.008(2) 0.011(3)
C67 0.078(4) 0.038(3) 0.028(3) -0.014(2) -0.005(3) 0.014(3)
C68 0.092(5) 0.033(3) 0.041(3) -0.016(2) 0.004(3) -0.007(3)
C69 0.057(3) 0.041(3) 0.043(3) -0.019(2) 0.009(3) -0.010(3)
C70 0.098(5) 0.039(3) 0.042(3) -0.018(3) -0.011(3) 0.019(3)
C71 0.033(2) 0.049(3) 0.034(2) -0.020(2) 0.0098(19) -0.016(2)
C1S 0.052(3) 0.047(3) 0.055(3) -0.031(3) -0.004(3) 0.000(3)
C2S 0.036(3) 0.079(4) 0.047(3) -0.040(3) 0.006(2) -0.011(3)
C3S 0.060(3) 0.039(3) 0.047(3) -0.022(2) 0.019(3) -0.017(3)
C4S 0.042(3) 0.059(3) 0.035(3) -0.021(2) 0.009(2) -0.014(3)
Cl1 0.0567(8) 0.0516(8) 0.0627(9) -0.0308(7) 0.0048(7) -0.0035(6)
Cl2 0.0602(9) 0.0809(12) 0.0614(9) -0.0266(9) 0.0018(7) -0.0177(8)
Cl3 0.0655(10) 0.0439(8) 0.0980(13) -0.0276(8) -0.0195(9) -0.0046(7)
Cl4 0.0632(10) 0.0968(13) 0.0518(9) -0.0442(9) -0.0112(7) -0.0008(9)
Cl5 0.0452(8) 0.1259(16) 0.0668(10) -0.0662(11) 0.0141(7) -0.0175(9)
Cl6 0.0801(12) 0.0788(12) 0.0798(12) -0.0514(10) 0.0157(9) -0.0203(9)
Cl7 0.0571(9) 0.0586(9) 0.0645(9) -0.0247(8) 0.0178(7) -0.0044(7)
Cl8 0.1045(14) 0.0592(10) 0.0642(10) -0.0263(8) 0.0414(10) -0.0276(9)
Cl9 0.1356(19) 0.0843(13) 0.0840(13) -0.0539(11) 0.0236(13) -0.0565(14)
Cl10 0.0466(8) 0.1015(14) 0.0903(12) -0.0680(11) -0.0089(8) -0.0037(8)
Cl11 0.0903(13) 0.0694(10) 0.0502(9) -0.0319(8) 0.0107(8) -0.0007(9)
Cl12 0.0844(14) 0.142(2) 0.1283(19) -0.0752(17) 0.0561(14) -0.0838(15)
Cl13 0.097(5) 0.126(6) 0.077(4) -0.045(4) -0.008(3) -0.041(4)
Cl14 0.235(12) 0.152(8) 0.083(4) -0.044(5) 0.022(5) -0.143(9)
Cl15 0.071(3) 0.066(3) 0.078(3) -0.043(2) 0.018(2) -0.032(2)
Cl16 0.092(3) 0.183(6) 0.183(7) -0.126(6) -0.017(4) -0.017(3)
Cl17 0.094(3) 0.174(5) 0.216(7) -0.126(5) -0.034(4) -0.030(3)
Cl18 0.089(4) 0.254(10) 0.56(2) -0.317(14) 0.041(7) -0.055(5)

loop_
_atom_type_symbol
_atom_type_description
_atom_type_scat_dispersion_real
_atom_type_scat_dispersion_imag
_atom_type_scat_source
C C 0.0181 0.0091 'International Tables Vol C Tables 4.2.6.8 and 6.1.1.4'
H H 0.0000 0.0000 'International Tables Vol C Tables 4.2.6.8 and 6.1.1.4'
N N 0.0311 0.0180 'International Tables Vol C Tables 4.2.6.8 and 6.1.1.4'
O O 0.0492 0.0322 'International Tables Vol C Tables 4.2.6.8 and 6.1.1.4'
Cl Cl 0.3639 0.7018 'International Tables Vol C Tables 4.2.6.8 and 6.1.1.4'
Cu Cu -1.9646 0.5888 'International Tables Vol C Tables 4.2.6.8 and 6.1.1.4'

loop_
_geom_angle_atom_site_label_1
_geom_angle_atom_site_label_2
_geom_angle_atom_site_label_3
_geom_angle
_geom_angle_site_symmetry_1
_geom_angle_site_symmetry_3
O3 Cu1 O1 86.24(14) . .
O3 Cu1 O4 92.20(14) . .
O1 Cu1 O4 170.43(14) . .
O3 Cu1 O2 166.85(15) . .
O1 Cu1 O2 91.07(14) . .
O4 Cu1 O2 88.32(14) . .
O3 Cu1 O9 94.58(15) . .
O1 Cu1 O9 95.48(13) . .
O4 Cu1 O9 94.06(12) . .
O2 Cu1 O9 98.50(14) . .
O6 Cu2 O7 168.82(15) . .
O6 Cu2 O5 92.06(13) . .
O7 Cu2 O5 88.74(14) . .
O6 Cu2 O8 86.76(14) . .
O7 Cu2 O8 91.14(15) . .
O5 Cu2 O8 173.22(13) . .
O6 Cu2 N1 94.44(15) . .
O7 Cu2 N1 96.65(16) . .
O5 Cu2 N1 93.37(14) . .
O8 Cu2 N1 93.38(15) . .
C7 O1 Cu1 127.5(3) . .
C9 O2 Cu1 125.8(3) . .
C13 O3 Cu1 128.0(3) . .
C15 O4 Cu1 126.7(3) . .
C10 O5 Cu2 125.1(3) . .
C12 O6 Cu2 127.2(3) . .
C52 O7 Cu2 123.8(3) . .
C54 O8 Cu2 123.7(3) . .
C71 O9 Cu1 124.1(3) . .
C71 O9 H9O 109.5 . .
Cu1 O9 H9O 124.9 . .
C65 N1 C69 117.9(5) . .
C65 N1 Cu2 119.8(4) . .
C69 N1 Cu2 122.4(4) . .
C6 C1 C2 118.8(4) . .
C6 C1 C8 121.5(4) . .
C2 C1 C8 119.7(4) . .
C1 C2 C3 121.0(4) . .
C1 C2 H2 119.5 . .
C3 C2 H2 119.5 . .
C4 C3 C2 118.7(4) . .
C4 C3 C11 120.3(4) . .
C2 C3 C11 121.0(4) . .
C5 C4 C3 120.8(4) . .
C5 C4 H4 119.6 . .
C3 C4 H4 119.6 . .
C4 C5 C6 119.8(4) . .
C4 C5 H5 120.1 . .
C6 C5 H5 120.1 . .
C1 C6 C5 120.8(4) . .
C1 C6 H6 119.6 . .
C5 C6 H6 119.6 . .
O1 C7 C8 124.6(4) . .
O1 C7 C16 114.7(4) . .
C8 C7 C16 120.7(4) . .
C9 C8 C7 122.7(4) . .
C9 C8 C1 119.3(4) . .
C7 C8 C1 118.0(4) . .
O2 C9 C8 125.1(4) . .
O2 C9 C21 113.1(4) . .
C8 C9 C21 121.6(4) . .
O5 C10 C11 125.7(4) . .
O5 C10 C32 113.6(4) . .
C11 C10 C32 120.7(4) . .
C10 C11 C12 123.2(4) . .
C10 C11 C3 118.5(4) . .
C12 C11 C3 118.0(4) . .
O6 C12 C11 124.2(4) . .
O6 C12 C37 114.2(4) . .
C11 C12 C37 121.6(4) . .
O3 C13 C14 124.2(5) . .
O3 C13 C42 113.6(5) . .
C14 C13 C42 122.2(5) . .
C15 C14 C13 122.5(4) . .
C15 C14 C26 119.6(5) . .
C13 C14 C26 117.7(5) . .
O4 C15 C14 126.1(4) . .
O4 C15 C47 113.4(5) . .
C14 C15 C47 120.5(4) . .
C7 C16 C17 114.9(4) . .
C7 C16 H16A 108.5 . .
C17 C16 H16A 108.5 . .
C7 C16 H16B 108.5 . .
C17 C16 H16B 108.5 . .
H16A C16 H16B 107.5 . .
C18 C17 C16 114.7(5) . .
C18 C17 H17A 108.6 . .
C16 C17 H17A 108.6 . .
C18 C17 H17B 108.6 . .
C16 C17 H17B 108.6 . .
H17A C17 H17B 107.6 . .
C19 C18 C17 116.6(6) . .
C19 C18 H18A 108.2 . .
C17 C18 H18A 108.2 . .
C19 C18 H18B 108.2 . .
C17 C18 H18B 108.2 . .
H18A C18 H18B 107.3 . .
C18 C19 C20 116.2(8) . .
C18 C19 H19A 108.2 . .
C20 C19 H19A 108.2 . .
C18 C19 H19B 108.2 . .
C20 C19 H19B 108.2 . .
H19A C19 H19B 107.4 . .
C19 C20 H20A 109.5 . .
C19 C20 H20B 109.5 . .
H20A C20 H20B 109.5 . .
C19 C20 H20C 109.5 . .
H20A C20 H20C 109.5 . .
H20B C20 H20C 109.5 . .
C22 C21 C9 109.9(5) . .
C22 C21 H21A 109.7 . .
C9 C21 H21A 109.7 . .
C22 C21 H21B 109.7 . .
C9 C21 H21B 109.7 . .
H21A C21 H21B 108.2 . .
C21 C22 C23 109.6(6) . .
C21 C22 H22A 109.8 . .
C23 C22 H22A 109.8 . .
C21 C22 H22B 109.8 . .
C23 C22 H22B 109.8 . .
H22A C22 H22B 108.2 . .
C24 C23 C22 123.5(8) . .
C24 C23 H23A 106.5 . .
C22 C23 H23A 106.5 . .
C24 C23 H23B 106.5 . .
C22 C23 H23B 106.5 . .
H23A C23 H23B 106.5 . .
C23 C24 C25 113.0(8) . .
C23 C24 H24A 109.0 . .
C25 C24 H24A 109.0 . .
C23 C24 H24B 109.0 . .
C25 C24 H24B 109.0 . .
H24A C24 H24B 107.8 . .
C24 C25 H25A 109.5 . .
C24 C25 H25B 109.5 . .
H25A C25 H25B 109.5 . .
C24 C25 H25C 109.5 . .
H25A C25 H25C 109.5 . .
H25B C25 H25C 109.5 . .
C31 C26 C27 118.2(4) . .
C31 C26 C14 122.3(4) . .
C27 C26 C14 119.4(4) . .
C28 C27 C26 122.1(4) . .
C28 C27 H27 118.9 . .
C26 C27 H27 118.9 . .
C27 C28 C29 118.2(4) . .
C27 C28 C53 120.2(4) . 2_666
C29 C28 C53 121.6(4) . 2_666
C30 C29 C28 120.1(5) . .
C30 C29 H29 120.0 . .
C28 C29 H29 120.0 . .
C29 C30 C31 121.1(5) . .
C29 C30 H30 119.4 . .
C31 C30 H30 119.4 . .
C30 C31 C26 120.3(5) . .
C30 C31 H31 119.9 . .
C26 C31 H31 119.9 . .
C10 C32 C33 111.9(4) . .
C10 C32 H32A 109.2 . .
C33 C32 H32A 109.2 . .
C10 C32 H32B 109.2 . .
C33 C32 H32B 109.2 . .
H32A C32 H32B 107.9 . .
C34A C33 C32 123.4(8) . .
C34A C33 C34B 25.3(5) . .
C32 C33 C34B 102.2(7) . .
C34A C33 H33A 106.5 . .
C32 C33 H33A 106.5 . .
C34B C33 H33A 129.9 . .
C34A C33 H33B 106.5 . .
C32 C33 H33B 106.5 . .
C34B C33 H33B 103.4 . .
H33A C33 H33B 106.5 . .
C34A C33 H33C 109.9 . .
C32 C33 H33C 111.3 . .
C34B C33 H33C 111.2 . .
H33A C33 H33C 95.3 . .
H33B C33 H33C 11.2 . .
C34A C33 H33D 89.2 . .
C32 C33 H33D 111.3 . .
C34B C33 H33D 111.4 . .
H33A C33 H33D 19.0 . .
H33B C33 H33D 120.2 . .
H33C C33 H33D 109.2 . .
C33 C34A C35A 107.0(8) . .
C33 C34A H34A 110.3 . .
C35A C34A H34A 110.3 . .
C33 C34A H34B 110.3 . .
C35A C34A H34B 110.3 . .
H34A C34A H34B 108.6 . .
C34A C35A C36A 110.8(10) . .
C34A C35A H35A 109.5 . .
C36A C35A H35A 109.5 . .
C34A C35A H35B 109.5 . .
C36A C35A H35B 109.5 . .
H35A C35A H35B 108.1 . .
C35A C36A H36A 109.5 . .
C35A C36A H36B 109.5 . .
H36A C36A H36B 109.5 . .
C35A C36A H36C 109.5 . .
H36A C36A H36C 109.5 . .
H36B C36A H36C 109.5 . .
C35B C34B C33 113.3(10) . .
C35B C34B H34C 108.9 . .
C33 C34B H34C 108.9 . .
C35B C34B H34D 108.9 . .
C33 C34B H34D 108.9 . .
H34C C34B H34D 107.7 . .
C34B C35B C36B 114.8(13) . .
C34B C35B H35C 108.6 . .
C36B C35B H35C 108.6 . .
C34B C35B H35D 108.6 . .
C36B C35B H35D 108.6 . .
H35C C35B H35D 107.5 . .
C35B C36B H36D 109.5 . .
C35B C36B H36E 109.5 . .
H36D C36B H36E 109.5 . .
C35B C36B H36F 109.5 . .
H36D C36B H36F 109.5 . .
H36E C36B H36F 109.5 . .
C12 C37 C38 113.4(4) . .
C12 C37 H37A 108.9 . .
C38 C37 H37A 108.9 . .
C12 C37 H37B 108.9 . .
C38 C37 H37B 108.9 . .
H37A C37 H37B 107.7 . .
C39 C38 C37 112.8(5) . .
C39 C38 H38A 109.0 . .
C37 C38 H38A 109.0 . .
C39 C38 H38B 109.0 . .
C37 C38 H38B 109.0 . .
H38A C38 H38B 107.8 . .
C38 C39 C40 114.4(5) . .
C38 C39 H39A 108.7 . .
C40 C39 H39A 108.7 . .
C38 C39 H39B 108.7 . .
C40 C39 H39B 108.7 . .
H39A C39 H39B 107.6 . .
C41 C40 C39 114.1(7) . .
C41 C40 H40A 108.7 . .
C39 C40 H40A 108.7 . .
C41 C40 H40B 108.7 . .
C39 C40 H40B 108.7 . .
H40A C40 H40B 107.6 . .
C40 C41 H41A 109.5 . .
C40 C41 H41B 109.5 . .
H41A C41 H41B 109.5 . .
C40 C41 H41C 109.5 . .
H41A C41 H41C 109.5 . .
H41B C41 H41C 109.5 . .
C43 C42 C13 113.3(6) . .
C43 C42 H42A 108.9 . .
C13 C42 H42A 108.9 . .
C43 C42 H42B 108.9 . .
C13 C42 H42B 108.9 . .
H42A C42 H42B 107.7 . .
C42 C43 C44 114.3(5) . .
C42 C43 H43A 108.7 . .
C44 C43 H43A 108.7 . .
C42 C43 H43B 108.7 . .
C44 C43 H43B 108.7 . .
H43A C43 H43B 107.6 . .
C45 C44 C43 119.9(7) . .
C45 C44 H44A 107.3 . .
C43 C44 H44A 107.3 . .
C45 C44 H44B 107.3 . .
C43 C44 H44B 107.3 . .
H44A C44 H44B 106.9 . .
C46 C45 C44 115.1(8) . .
C46 C45 H45A 108.5 . .
C44 C45 H45A 108.5 . .
C46 C45 H45B 108.5 . .
C44 C45 H45B 108.5 . .
H45A C45 H45B 107.5 . .
C45 C46 H46A 109.5 . .
C45 C46 H46B 109.5 . .
H46A C46 H46B 109.5 . .
C45 C46 H46C 109.5 . .
H46A C46 H46C 109.5 . .
H46B C46 H46C 109.5 . .
C15 C47 C48 109.7(4) . .
C15 C47 H47A 109.7 . .
C48 C47 H47A 109.7 . .
C15 C47 H47B 109.7 . .
C48 C47 H47B 109.7 . .
H47A C47 H47B 108.2 . .
C49 C48 C47 114.3(6) . .
C49 C48 H48A 108.7 . .
C47 C48 H48A 108.7 . .
C49 C48 H48B 108.7 . .
C47 C48 H48B 108.7 . .
H48A C48 H48B 107.6 . .
C50B C49 C48 131.1(11) . .
C50B C49 C50A 33.5(8) . .
C48 C49 C50A 105.9(7) . .
C50B C49 H49A 79.6 . .
C48 C49 H49A 110.6 . .
C50A C49 H49A 110.6 . .
C50B C49 H49B 110.5 . .
C48 C49 H49B 110.6 . .
C50A C49 H49B 110.6 . .
H49A C49 H49B 108.7 . .
C50B C49 H49C 104.3 . .
C48 C49 H49C 104.8 . .
C50A C49 H49C 94.5 . .
H49A C49 H49C 127.8 . .
H49B C49 H49C 20.4 . .
C50B C49 H49D 103.9 . .
C48 C49 H49D 104.8 . .
C50A C49 H49D 137.1 . .
H49A C49 H49D 29.0 . .
H49B C49 H49D 85.3 . .
H49C C49 H49D 105.7 . .
C51A C50A C49 109.6(10) . .
C51A C50A H50A 109.7 . .
C49 C50A H50A 109.7 . .
C51A C50A H50B 109.7 . .
C49 C50A H50B 109.7 . .
H50A C50A H50B 108.2 . .
C50A C51A H51A 109.5 . .
C50A C51A H51B 109.5 . .
H51A C51A H51B 109.5 . .
C50A C51A H51C 109.5 . .
H51A C51A H51C 109.5 . .
H51B C51A H51C 109.5 . .
C49 C50B C51B 103.5(11) . .
C49 C50B H50C 111.1 . .
C51B C50B H50C 111.1 . .
C49 C50B H50D 111.1 . .
C51B C50B H50D 111.1 . .
H50C C50B H50D 109.0 . .
C50B C51B H51D 109.5 . .
C50B C51B H51E 109.5 . .
H51D C51B H51E 109.5 . .
C50B C51B H51F 109.5 . .
H51D C51B H51F 109.5 . .
H51E C51B H51F 109.5 . .
O7 C52 C53 125.9(5) . .
O7 C52 C55 113.5(5) . .
C53 C52 C55 120.6(4) . .
C54 C53 C52 122.4(4) . .
C54 C53 C28 118.8(5) . 2_666
C52 C53 C28 118.8(5) . 2_666
O8 C54 C53 125.2(5) . .
O8 C54 C60 113.0(5) . .
C53 C54 C60 121.8(4) . .
C52 C55 C56 111.0(5) . .
C52 C55 H55A 109.4 . .
C56 C55 H55A 109.4 . .
C52 C55 H55B 109.4 . .
C56 C55 H55B 109.4 . .
H55A C55 H55B 108.0 . .
C57 C56 C55 112.1(6) . .
C57 C56 H56A 109.2 . .
C55 C56 H56A 109.2 . .
C57 C56 H56B 109.2 . .
C55 C56 H56B 109.2 . .
H56A C56 H56B 107.9 . .
C56 C57 C58 110.7(8) . .
C56 C57 H57A 109.5 . .
C58 C57 H57A 109.5 . .
C56 C57 H57B 109.5 . .
C58 C57 H57B 109.5 . .
H57A C57 H57B 108.1 . .
C59 C58 C57 113.2(13) . .
C59 C58 H58A 108.9 . .
C57 C58 H58A 108.9 . .
C59 C58 H58B 108.9 . .
C57 C58 H58B 108.9 . .
H58A C58 H58B 107.8 . .
C58 C59 H59A 109.5 . .
C58 C59 H59B 109.5 . .
H59A C59 H59B 109.5 . .
C58 C59 H59C 109.5 . .
H59A C59 H59C 109.5 . .
H59B C59 H59C 109.5 . .
C54 C60 C61 111.4(4) . .
C54 C60 H60A 109.4 . .
C61 C60 H60A 109.4 . .
C54 C60 H60B 109.4 . .
C61 C60 H60B 109.4 . .
H60A C60 H60B 108.0 . .
C62 C61 C60 114.2(5) . .
C62 C61 H61A 108.7 . .
C60 C61 H61A 108.7 . .
C62 C61 H61B 108.7 . .
C60 C61 H61B 108.7 . .
H61A C61 H61B 107.6 . .
C61 C62 C63 113.0(7) . .
C61 C62 H62A 109.0 . .
C63 C62 H62A 109.0 . .
C61 C62 H62B 109.0 . .
C63 C62 H62B 109.0 . .
H62A C62 H62B 107.8 . .
C64 C63 C62 112.8(10) . .
C64 C63 H63A 109.0 . .
C62 C63 H63A 109.0 . .
C64 C63 H63B 109.0 . .
C62 C63 H63B 109.0 . .
H63A C63 H63B 107.8 . .
C63 C64 H64A 109.5 . .
C63 C64 H64B 109.5 . .
H64A C64 H64B 109.5 . .
C63 C64 H64C 109.5 . .
H64A C64 H64C 109.5 . .
H64B C64 H64C 109.5 . .
N1 C65 C66 123.6(6) . .
N1 C65 H65 118.2 . .
C66 C65 H65 118.2 . .
C67 C66 C65 118.9(6) . .
C67 C66 H66 120.6 . .
C65 C66 H66 120.6 . .
C66 C67 C68 117.5(5) . .
C66 C67 C70 121.7(7) . .
C68 C67 C70 120.8(7) . .
C69 C68 C67 119.6(6) . .
C69 C68 H68 120.2 . .
C67 C68 H68 120.2 . .
N1 C69 C68 122.5(6) . .
N1 C69 H69 118.8 . .
C68 C69 H69 118.8 . .
C70 C70 C67 112.7(7) 2_666 .
C70 C70 H70A 109.1 2_666 .
C67 C70 H70A 109.1 . .
C70 C70 H70B 109.1 2_666 .
C67 C70 H70B 109.1 . .
H70A C70 H70B 107.8 . .
O9 C71 H71A 109.5 . .
O9 C71 H71B 109.5 . .
H71A C71 H71B 109.5 . .
O9 C71 H71C 109.5 . .
H71A C71 H71C 109.5 . .
H71B C71 H71C 109.5 . .
Cl2 C1S Cl1 110.5(3) . .
Cl2 C1S Cl3 109.0(3) . .
Cl1 C1S Cl3 109.5(4) . .
Cl2 C1S H1S 109.3 . .
Cl1 C1S H1S 109.3 . .
Cl3 C1S H1S 109.3 . .
Cl6 C2S Cl5 111.9(4) . .
Cl6 C2S Cl4 111.4(3) . .
Cl5 C2S Cl4 110.1(3) . .
Cl6 C2S H2S 107.7 . .
Cl5 C2S H2S 107.7 . .
Cl4 C2S H2S 107.7 . .
Cl8 C3S Cl7 111.5(4) . .
Cl8 C3S Cl9 109.7(3) . .
Cl7 C3S Cl9 109.9(3) . .
Cl8 C3S H3S 108.5 . .
Cl7 C3S H3S 108.5 . .
Cl9 C3S H3S 108.5 . .
Cl12 C4S Cl10 112.9(3) . .
Cl12 C4S Cl11 112.5(3) . .
Cl10 C4S Cl11 108.2(3) . .
Cl12 C4S H4S 107.7 . .
Cl10 C4S H4S 107.7 . .
Cl11 C4S H4S 107.7 . .
Cl14 C5S Cl15 108.6(11) . .
Cl14 C5S Cl13 115.0(12) . .
Cl15 C5S Cl13 102.3(10) . .
Cl14 C5S H5S 110.2 . .
Cl15 C5S H5S 110.2 . .
Cl13 C5S H5S 110.2 . .
Cl18 C6S Cl17 111.8(9) . .
Cl18 C6S Cl16 114.5(9) . .
Cl17 C6S Cl16 115.4(10) . .
Cl18 C6S H6S 104.5 . .
Cl17 C6S H6S 104.5 . .
Cl16 C6S H6S 104.5 . .

loop_
_geom_bond_atom_site_label_1
_geom_bond_atom_site_label_2
_geom_bond_distance
_geom_bond_site_symmetry_2
Cu1 O3 1.910(3) .
Cu1 O1 1.912(3) .
Cu1 O4 1.916(3) .
Cu1 O2 1.920(3) .
Cu1 O9 2.264(3) .
Cu2 O6 1.917(3) .
Cu2 O7 1.923(3) .
Cu2 O5 1.931(3) .
Cu2 O8 1.933(3) .
Cu2 N1 2.276(4) .
O1 C7 1.282(5) .
O2 C9 1.295(6) .
O3 C13 1.276(6) .
O4 C15 1.279(6) .
O5 C10 1.286(5) .
O6 C12 1.274(5) .
O7 C52 1.279(6) .
O8 C54 1.284(6) .
O9 C71 1.407(6) .
O9 H9O 0.8400 .
N1 C65 1.323(7) .
N1 C69 1.329(8) .
C1 C6 1.379(7) .
C1 C2 1.396(6) .
C1 C8 1.508(6) .
C2 C3 1.397(6) .
C2 H2 0.9500 .
C3 C4 1.385(7) .
C3 C11 1.508(6) .
C4 C5 1.381(7) .
C4 H4 0.9500 .
C5 C6 1.388(7) .
C5 H5 0.9500 .
C6 H6 0.9500 .
C7 C8 1.404(6) .
C7 C16 1.500(6) .
C8 C9 1.393(7) .
C9 C21 1.552(8) .
C10 C11 1.398(7) .
C10 C32 1.505(7) .
C11 C12 1.413(7) .
C12 C37 1.501(7) .
C13 C14 1.423(8) .
C13 C42 1.513(8) .
C14 C15 1.395(8) .
C14 C26 1.505(6) .
C15 C47 1.506(7) .
C16 C17 1.501(7) .
C16 H16A 0.9900 .
C16 H16B 0.9900 .
C17 C18 1.493(8) .
C17 H17A 0.9900 .
C17 H17B 0.9900 .
C18 C19 1.468(10) .
C18 H18A 0.9900 .
C18 H18B 0.9900 .
C19 C20 1.511(12) .
C19 H19A 0.9900 .
C19 H19B 0.9900 .
C20 H20A 0.9800 .
C20 H20B 0.9800 .
C20 H20C 0.9800 .
C21 C22 1.493(9) .
C21 H21A 0.9900 .
C21 H21B 0.9900 .
C22 C23 1.538(10) .
C22 H22A 0.9900 .
C22 H22B 0.9900 .
C23 C24 1.382(13) .
C23 H23A 0.9900 .
C23 H23B 0.9900 .
C24 C25 1.587(13) .
C24 H24A 0.9900 .
C24 H24B 0.9900 .
C25 H25A 0.9800 .
C25 H25B 0.9800 .
C25 H25C 0.9800 .
C26 C31 1.390(7) .
C26 C27 1.396(7) .
C27 C28 1.391(7) .
C27 H27 0.9500 .
C28 C29 1.397(7) .
C28 C53 1.505(6) 2_666
C29 C30 1.379(8) .
C29 H29 0.9500 .
C30 C31 1.380(8) .
C30 H30 0.9500 .
C31 H31 0.9500 .
C32 C33 1.514(8) .
C32 H32A 0.9900 .
C32 H32B 0.9900 .
C33 C34A 1.501(10) .
C33 C34B 1.587(12) .
C33 H33A 0.9900 .
C33 H33B 0.9900 .
C33 H33C 0.9900 .
C33 H33D 0.9900 .
C34A C35A 1.515(12) .
C34A H34A 0.9900 .
C34A H34B 0.9900 .
C35A C36A 1.526(12) .
C35A H35A 0.9900 .
C35A H35B 0.9900 .
C36A H36A 0.9800 .
C36A H36B 0.9800 .
C36A H36C 0.9800 .
C34B C35B 1.520(12) .
C34B H34C 0.9900 .
C34B H34D 0.9900 .
C35B C36B 1.528(13) .
C35B H35C 0.9900 .
C35B H35D 0.9900 .
C36B H36D 0.9800 .
C36B H36E 0.9800 .
C36B H36F 0.9800 .
C37 C38 1.535(8) .
C37 H37A 0.9900 .
C37 H37B 0.9900 .
C38 C39 1.484(9) .
C38 H38A 0.9900 .
C38 H38B 0.9900 .
C39 C40 1.536(9) .
C39 H39A 0.9900 .
C39 H39B 0.9900 .
C40 C41 1.491(11) .
C40 H40A 0.9900 .
C40 H40B 0.9900 .
C41 H41A 0.9800 .
C41 H41B 0.9800 .
C41 H41C 0.9800 .
C42 C43 1.509(9) .
C42 H42A 0.9900 .
C42 H42B 0.9900 .
C43 C44 1.533(10) .
C43 H43A 0.9900 .
C43 H43B 0.9900 .
C44 C45 1.502(13) .
C44 H44A 0.9900 .
C44 H44B 0.9900 .
C45 C46 1.460(15) .
C45 H45A 0.9900 .
C45 H45B 0.9900 .
C46 H46A 0.9800 .
C46 H46B 0.9800 .
C46 H46C 0.9800 .
C47 C48 1.536(7) .
C47 H47A 0.9900 .
C47 H47B 0.9900 .
C48 C49 1.489(9) .
C48 H48A 0.9900 .
C48 H48B 0.9900 .
C49 C50B 1.439(13) .
C49 C50A 1.605(12) .
C49 H49A 0.9900 .
C49 H49B 0.9900 .
C49 H49C 0.9900 .
C49 H49D 0.9900 .
C50A C51A 1.521(12) .
C50A H50A 0.9900 .
C50A H50B 0.9900 .
C51A H51A 0.9800 .
C51A H51B 0.9800 .
C51A H51C 0.9800 .
C50B C51B 1.528(14) .
C50B H50C 0.9900 .
C50B H50D 0.9900 .
C51B H51D 0.9800 .
C51B H51E 0.9800 .
C51B H51F 0.9800 .
C52 C53 1.395(8) .
C52 C55 1.506(8) .
C53 C54 1.395(8) .
C53 C28 1.505(6) 2_666
C54 C60 1.514(7) .
C55 C56 1.517(9) .
C55 H55A 0.9900 .
C55 H55B 0.9900 .
C56 C57 1.517(10) .
C56 H56A 0.9900 .
C56 H56B 0.9900 .
C57 C58 1.613(16) .
C57 H57A 0.9900 .
C57 H57B 0.9900 .
C58 C59 1.408(16) .
C58 H58A 0.9900 .
C58 H58B 0.9900 .
C59 H59A 0.9800 .
C59 H59B 0.9800 .
C59 H59C 0.9800 .
C60 C61 1.534(8) .
C60 H60A 0.9900 .
C60 H60B 0.9900 .
C61 C62 1.505(8) .
C61 H61A 0.9900 .
C61 H61B 0.9900 .
C62 C63 1.531(12) .
C62 H62A 0.9900 .
C62 H62B 0.9900 .
C63 C64 1.493(13) .
C63 H63A 0.9900 .
C63 H63B 0.9900 .
C64 H64A 0.9800 .
C64 H64B 0.9800 .
C64 H64C 0.9800 .
C65 C66 1.389(7) .
C65 H65 0.9500 .
C66 C67 1.377(10) .
C66 H66 0.9500 .
C67 C68 1.393(11) .
C67 C70 1.519(8) .
C68 C69 1.387(8) .
C68 H68 0.9500 .
C69 H69 0.9500 .
C70 C70 1.466(12) 2_666
C70 H70A 0.9900 .
C70 H70B 0.9900 .
C71 H71A 0.9800 .
C71 H71B 0.9800 .
C71 H71C 0.9800 .
C1S Cl2 1.740(7) .
C1S Cl1 1.757(6) .
C1S Cl3 1.781(6) .
C1S H1S 1.0000 .
C2S Cl6 1.711(7) .
C2S Cl5 1.751(6) .
C2S Cl4 1.779(6) .
C2S H2S 1.0000 .
C3S Cl8 1.749(6) .
C3S Cl7 1.759(6) .
C3S Cl9 1.767(6) .
C3S H3S 1.0000 .
C4S Cl12 1.716(6) .
C4S Cl10 1.735(6) .
C4S Cl11 1.763(6) .
C4S H4S 1.0000 .
C5S Cl14 1.723(15) .
C5S Cl15 1.724(16) .
C5S Cl13 1.742(15) .
C5S H5S 1.0000 .
C6S Cl18 1.614(13) .
C6S Cl17 1.655(12) .
C6S Cl16 1.682(13) .
C6S H6S 1.0000 .

loop_
_geom_hbond_atom_site_label_D
_geom_hbond_atom_site_label_H
_geom_hbond_atom_site_label_A
_geom_hbond_distance_DH
_geom_hbond_distance_HA
_geom_hbond_distance_DA
_geom_hbond_angle_DHA
_geom_hbond_site_symmetry_A
O9 H9O O2 0.84 1.95 2.782(5) 170.1 2_665

loop_
_geom_torsion_atom_site_label_1
_geom_torsion_atom_site_label_2
_geom_torsion_atom_site_label_3
_geom_torsion_atom_site_label_4
_geom_torsion
_geom_torsion_site_symmetry_1
_geom_torsion_site_symmetry_4
O3 Cu1 O1 C7 152.1(4) . .
O4 Cu1 O1 C7 71.2(10) . .
O2 Cu1 O1 C7 -15.0(4) . .
O9 Cu1 O1 C7 -113.7(4) . .
O3 Cu1 O2 C9 -58.2(8) . .
O1 Cu1 O2 C9 19.8(4) . .
O4 Cu1 O2 C9 -150.7(4) . .
O9 Cu1 O2 C9 115.5(4) . .
O1 Cu1 O3 C13 -176.4(4) . .
O4 Cu1 O3 C13 -5.9(4) . .
O2 Cu1 O3 C13 -97.9(7) . .
O9 Cu1 O3 C13 88.4(4) . .
O3 Cu1 O4 C15 3.9(4) . .
O1 Cu1 O4 C15 84.3(9) . .
O2 Cu1 O4 C15 170.8(4) . .
O9 Cu1 O4 C15 -90.8(4) . .
O6 Cu2 O5 C10 16.1(4) . .
O7 Cu2 O5 C10 -175.1(3) . .
O8 Cu2 O5 C10 95.9(12) . .
N1 Cu2 O5 C10 -78.5(4) . .
O7 Cu2 O6 C12 -108.8(8) . .
O5 Cu2 O6 C12 -14.9(4) . .
O8 Cu2 O6 C12 171.8(4) . .
N1 Cu2 O6 C12 78.7(4) . .
O6 Cu2 O7 C52 -105.7(8) . .
O5 Cu2 O7 C52 160.0(4) . .
O8 Cu2 O7 C52 -26.7(4) . .
N1 Cu2 O7 C52 66.8(4) . .
O6 Cu2 O8 C54 -163.2(4) . .
O7 Cu2 O8 C54 27.8(4) . .
O5 Cu2 O8 C54 116.8(11) . .
N1 Cu2 O8 C54 -68.9(4) . .
O3 Cu1 O9 C71 75.4(4) . .
O1 Cu1 O9 C71 -11.3(4) . .
O4 Cu1 O9 C71 167.9(4) . .
O2 Cu1 O9 C71 -103.2(4) . .
O6 Cu2 N1 C65 42.3(4) . .
O7 Cu2 N1 C65 -136.2(4) . .
O5 Cu2 N1 C65 134.7(4) . .
O8 Cu2 N1 C65 -44.7(4) . .
O6 Cu2 N1 C69 -136.8(4) . .
O7 Cu2 N1 C69 44.6(4) . .
O5 Cu2 N1 C69 -44.5(4) . .
O8 Cu2 N1 C69 136.2(4) . .
C6 C1 C2 C3 0.0(7) . .
C8 C1 C2 C3 -177.7(4) . .
C1 C2 C3 C4 0.9(7) . .
C1 C2 C3 C11 -179.3(4) . .
C2 C3 C4 C5 -0.9(7) . .
C11 C3 C4 C5 179.3(5) . .
C3 C4 C5 C6 0.0(8) . .
C2 C1 C6 C5 -0.8(7) . .
C8 C1 C6 C5 176.8(5) . .
C4 C5 C6 C1 0.8(8) . .
Cu1 O1 C7 C8 6.0(6) . .
Cu1 O1 C7 C16 -174.3(3) . .
O1 C7 C8 C9 4.9(7) . .
C16 C7 C8 C9 -174.8(5) . .
O1 C7 C8 C1 -173.6(4) . .
C16 C7 C8 C1 6.7(7) . .
C6 C1 C8 C9 90.2(6) . .
C2 C1 C8 C9 -92.2(6) . .
C6 C1 C8 C7 -91.2(5) . .
C2 C1 C8 C7 86.4(5) . .
Cu1 O2 C9 C8 -16.2(8) . .
Cu1 O2 C9 C21 158.7(4) . .
C7 C8 C9 O2 0.6(8) . .
C1 C8 C9 O2 179.1(5) . .
C7 C8 C9 C21 -173.9(5) . .
C1 C8 C9 C21 4.6(8) . .
Cu2 O5 C10 C11 -9.9(6) . .
Cu2 O5 C10 C32 168.9(3) . .
O5 C10 C11 C12 -4.1(7) . .
C32 C10 C11 C12 177.2(4) . .
O5 C10 C11 C3 -178.2(4) . .
C32 C10 C11 C3 3.0(6) . .
C4 C3 C11 C10 85.3(6) . .
C2 C3 C11 C10 -94.5(5) . .
C4 C3 C11 C12 -89.2(6) . .
C2 C3 C11 C12 91.0(5) . .
Cu2 O6 C12 C11 6.9(6) . .
Cu2 O6 C12 C37 -174.5(3) . .
C10 C11 C12 O6 5.9(7) . .
C3 C11 C12 O6 -180.0(4) . .
C10 C11 C12 C37 -172.7(4) . .
C3 C11 C12 C37 1.5(6) . .
Cu1 O3 C13 C14 4.3(7) . .
Cu1 O3 C13 C42 -176.7(4) . .
O3 C13 C14 C15 1.1(8) . .
C42 C13 C14 C15 -177.8(5) . .
O3 C13 C14 C26 175.8(4) . .
C42 C13 C14 C26 -3.2(7) . .
Cu1 O4 C15 C14 -0.4(6) . .
Cu1 O4 C15 C47 178.1(3) . .
C13 C14 C15 O4 -3.1(7) . .
C26 C14 C15 O4 -177.7(4) . .
C13 C14 C15 C47 178.4(4) . .
C26 C14 C15 C47 3.9(7) . .
O1 C7 C16 C17 -28.5(7) . .
C8 C7 C16 C17 151.2(5) . .
C7 C16 C17 C18 -179.5(5) . .
C16 C17 C18 C19 175.5(8) . .
C17 C18 C19 C20 174.3(9) . .
O2 C9 C21 C22 90.8(6) . .
C8 C9 C21 C22 -94.0(6) . .
C9 C21 C22 C23 -176.8(6) . .
C21 C22 C23 C24 -45.0(12) . .
C22 C23 C24 C25 180.0(10) . .
C15 C14 C26 C31 -89.5(7) . .
C13 C14 C26 C31 95.6(7) . .
C15 C14 C26 C27 92.7(6) . .
C13 C14 C26 C27 -82.1(6) . .
C31 C26 C27 C28 0.4(9) . .
C14 C26 C27 C28 178.3(5) . .
C26 C27 C28 C29 -0.5(9) . .
C26 C27 C28 C53 -179.4(5) . 2_666
C27 C28 C29 C30 1.0(10) . .
C53 C28 C29 C30 179.9(6) 2_666 .
C28 C29 C30 C31 -1.4(11) . .
C29 C30 C31 C26 1.3(11) . .
C27 C26 C31 C30 -0.8(10) . .
C14 C26 C31 C30 -178.6(6) . .
O5 C10 C32 C33 -80.0(5) . .
C11 C10 C32 C33 98.8(6) . .
C10 C32 C33 C34A -173.0(7) . .
C10 C32 C33 C34B 171.8(7) . .
C32 C33 C34A C35A -70.9(12) . .
C34B C33 C34A C35A -34.1(16) . .
C33 C34A C35A C36A 178.7(12) . .
C34A C33 C34B C35B 39.6(17) . .
C32 C33 C34B C35B -171.2(11) . .
C33 C34B C35B C36B 176.3(13) . .
O6 C12 C37 C38 49.7(6) . .
C11 C12 C37 C38 -131.6(5) . .
C12 C37 C38 C39 67.9(6) . .
C37 C38 C39 C40 -171.6(5) . .
C38 C39 C40 C41 -64.2(8) . .
O3 C13 C42 C43 88.9(6) . .
C14 C13 C42 C43 -92.1(6) . .
C13 C42 C43 C44 -58.8(8) . .
C42 C43 C44 C45 -59.6(9) . .
C43 C44 C45 C46 -59.2(11) . .
O4 C15 C47 C48 -78.7(5) . .
C14 C15 C47 C48 99.9(5) . .
C15 C47 C48 C49 173.9(5) . .
C47 C48 C49 C50B 51.3(13) . .
C47 C48 C49 C50A 76.9(9) . .
C50B C49 C50A C51A -38.8(16) . .
C48 C49 C50A C51A 177.3(11) . .
C48 C49 C50B C51B 65.7(18) . .
C50A C49 C50B C51B 16.9(13) . .
Cu2 O7 C52 C53 14.6(7) . .
Cu2 O7 C52 C55 -165.7(3) . .
O7 C52 C53 C54 7.2(8) . .
C55 C52 C53 C54 -172.5(5) . .
O7 C52 C53 C28 -175.1(5) . 2_666
C55 C52 C53 C28 5.2(7) . 2_666
Cu2 O8 C54 C53 -16.7(6) . .
Cu2 O8 C54 C60 162.6(3) . .
C52 C53 C54 O8 -5.9(7) . .
C28 C53 C54 O8 176.3(4) 2_666 .
C52 C53 C54 C60 174.8(4) . .
C28 C53 C54 C60 -2.9(7) 2_666 .
O7 C52 C55 C56 85.3(6) . .
C53 C52 C55 C56 -94.9(6) . .
C52 C55 C56 C57 -171.0(5) . .
C55 C56 C57 C58 172.2(7) . .
C56 C57 C58 C59 -175.4(12) . .
O8 C54 C60 C61 -75.8(5) . .
C53 C54 C60 C61 103.6(5) . .
C54 C60 C61 C62 -179.1(5) . .
C60 C61 C62 C63 -178.3(6) . .
C61 C62 C63 C64 -178.0(7) . .
C69 N1 C65 C66 -0.5(8) . .
Cu2 N1 C65 C66 -179.7(4) . .
N1 C65 C66 C67 -0.5(9) . .
C65 C66 C67 C68 1.7(8) . .
C65 C66 C67 C70 179.9(5) . .
C66 C67 C68 C69 -2.0(8) . .
C70 C67 C68 C69 179.9(5) . .
C65 N1 C69 C68 0.3(8) . .
Cu2 N1 C69 C68 179.5(4) . .
C67 C68 C69 N1 1.0(9) . .
C66 C67 C70 C70 -84.5(12) . 2_666
C68 C67 C70 C70 93.6(11) . 2_666
